data_7238544
loop_
_publ_author_name
'Whyte, Alexander M.'
'Shuku, Yoshiaki'
'Nichol, Gary S.'
'Matsushita, Michio M.'
'Awaga, Kunio'
'Robertson, Neil'

_publ_section_title
;
 Planar Ni(ii), Cu(ii) and Co(ii) tetraaza[14]annulenes: structural,
 electronic and magnetic properties and application to field effect
 transistors
;
_journal_issue 34
_journal_name_full 'Journal of Materials Chemistry'
_journal_page_first 17967
_journal_paper_doi 10.1039/c2jm33079b
_journal_volume 22
_journal_year 2012
_chemical_formula_moiety '2(C18 H14 Cl Co N4), C7 H8'
_chemical_formula_sum 'C43 H36 Cl2 Co2 N8'
_chemical_formula_weight 853.58
_space_group_IT_number 2
_space_group_name_Hall '-P 1'
_space_group_name_H-M_alt 'P -1'
_symmetry_cell_setting triclinic
_symmetry_space_group_name_Hall '-P 1'
_symmetry_space_group_name_H-M 'P -1'
_atom_sites_solution_hydrogens mixed
_atom_sites_solution_primary direct
_audit_creation_date 11-04-27
_audit_creation_method CRYSTALS_ver_14.11
_cell_angle_alpha 74.895(7)
_cell_angle_beta 81.155(7)
_cell_angle_gamma 75.541(8)
_cell_formula_units_Z 2
_cell_length_a 9.3850(9)
_cell_length_b 13.3040(12)
_cell_length_c 15.3654(11)
_cell_measurement_reflns_used 11308
_cell_measurement_temperature 100
_cell_measurement_theta_max 73
_cell_measurement_theta_min 3
_cell_volume 1785.5(3)
_computing_cell_refinement 'USER DEFINED CELL REFINEMENT'
_computing_data_collection 'USER DEFINED DATA COLLECTION'
_computing_data_reduction 'USER DEFINED DATA REDUCTION'
_computing_molecular_graphics 'CAMERON (Watkin et al., 1996)'
_computing_publication_material 'CRYSTALS (Betteridge et al., 2003)'
_computing_structure_refinement 'CRYSTALS (Betteridge et al., 2003)'
_computing_structure_solution 'Superflip (Palatinus & Chapuis, 2007)'
_diffrn_ambient_temperature 100
_diffrn_measured_fraction_theta_full 0.996
_diffrn_measured_fraction_theta_max 0.977
_diffrn_measurement_device Serial
_diffrn_measurement_device_type 'SuperNova, Dual, Cu at zero, Atlas'
_diffrn_measurement_method \w
_diffrn_radiation_monochromator graphite
_diffrn_radiation_type 'Cu K\a'
_diffrn_radiation_wavelength 1.54184
_diffrn_reflns_av_R_equivalents 0.101
_diffrn_reflns_limit_h_max 11
_diffrn_reflns_limit_h_min -11
_diffrn_reflns_limit_k_max 16
_diffrn_reflns_limit_k_min -16
_diffrn_reflns_limit_l_max 18
_diffrn_reflns_limit_l_min -19
_diffrn_reflns_number 34656
_diffrn_reflns_theta_full 68.578
_diffrn_reflns_theta_max 72.955
_diffrn_reflns_theta_min 2.992
_diffrn_standards_number 0
_exptl_absorpt_coefficient_mu 9.023
_exptl_absorpt_correction_T_max 0.58
_exptl_absorpt_correction_T_min 0.32
_exptl_absorpt_correction_type multi-scan
_exptl_absorpt_process_details 'DENZO/SCALEPACK (Otwinowski & Minor, 1997)'
_exptl_crystal_colour black
_exptl_crystal_density_diffrn 1.588
_exptl_crystal_density_method 'not measured'
_exptl_crystal_description block
_exptl_crystal_F_000 876
_exptl_crystal_size_max 0.250
_exptl_crystal_size_mid 0.110
_exptl_crystal_size_min 0.060
_refine_diff_density_max 1.17
_refine_diff_density_min -1.13
_refine_ls_extinction_method None
_refine_ls_goodness_of_fit_ref 1.1254
_refine_ls_hydrogen_treatment none
_refine_ls_matrix_type full
_refine_ls_number_parameters 524
_refine_ls_number_reflns 5964
_refine_ls_number_restraints 75
_refine_ls_R_factor_all 0.0967
_refine_ls_R_factor_gt 0.0833
_refine_ls_shift/su_max 0.0023949
_refine_ls_shift/su_mean 0.0000942
_refine_ls_structure_factor_coef F
_refine_ls_weighting_details
;
Method, part 1, Chebychev polynomial, (Watkin, 1994, Prince, 1982)
[weight] = 1.0/[A~0~*T~0~(x)+A~1~*T~1~(x) ... +A~n-1~]*T~n-1~(x)]
where A~i~ are the Chebychev coefficients listed below and x= Fcalc/Fmax
Method = Robust Weighting (Prince, 1982)
W = [weight] * [1-(deltaF/6*sigmaF)^2^]^2^
A~i~ are:
43.6 42.2 43.2 22.4 3.99
;
_refine_ls_weighting_scheme calc
_refine_ls_wR_factor_all 0.0767
_refine_ls_wR_factor_gt 0.0728
_refine_ls_wR_factor_ref 0.0728
_reflns_limit_h_max 11
_reflns_limit_h_min -11
_reflns_limit_k_max 16
_reflns_limit_k_min -15
_reflns_limit_l_max 19
_reflns_limit_l_min 0
_reflns_number_gt 5964
_reflns_number_total 6975
_reflns_threshold_expression I>2.0\s(I)
_oxford_diffrn_Wilson_B_factor 1.65
_oxford_diffrn_Wilson_scale 0.10
_oxford_refine_ls_r_factor_ref 0.0833
_oxford_refine_ls_scale 3.633(11)
_oxford_reflns_number_all 6934
_oxford_reflns_threshold_expression_ref I>2.0\s(I)
_oxford_structure_analysis_title 'NR1003 in P-1'
_cod_data_source_file c2jm33079b.txt
_cod_data_source_block NR1003
_cod_depositor_comments
;
The following automatic conversions were performed:

data item '_atom_sites_solution_hydrogens' value 'difmap,geom' was
changed to 'mixed'.

Automatic conversion script
Id: cif_fix_values 6909 2019-04-08 15:41:33Z antanas 
;
_cod_original_sg_symbol_H-M 'P -1 '
_cod_database_code 7238544

loop_
_symmetry_equiv_pos_as_xyz
x,y,z
-x,-y,-z

loop_
_atom_site_label
_atom_site_type_symbol
_atom_site_fract_x
_atom_site_fract_y
_atom_site_fract_z
_atom_site_U_iso_or_equiv
_atom_site_occupancy
_atom_site_adp_type
_atom_site_refinement_flags_posn
_atom_site_refinement_flags_adp
_atom_site_disorder_group
Co1 Co 0.36170(6) 0.34216(4) 0.51537(4) 0.0125 1.0000 Uani . . .
Co2 Co 0.12333(6) 0.12903(5) 0.01985(4) 0.0142 1.0000 Uani . . .
Cl1 Cl 0.19525(10) 0.26984(7) 0.61570(6) 0.0247 1.0000 Uani . . .
Cl26 Cl 0.25131(10) 0.15942(7) 0.11748(6) 0.0265 1.0000 Uani . . .
N1 N 0.3101(3) 0.3129(2) 0.4120(2) 0.0184 1.0000 Uani . . .
N2 N 0.5090(3) 0.2158(2) 0.5177(2) 0.0205 1.0000 Uani . . .
N3 N 0.4480(3) 0.3865(2) 0.5985(2) 0.0191 1.0000 Uani . . .
N4 N 0.2484(3) 0.4829(2) 0.4941(2) 0.0187 1.0000 Uani . . .
N5 N 0.0158(3) 0.0393(3) 0.1056(2) 0.0212 1.0000 Uani . . .
N6 N 0.2523(3) -0.0014(3) 0.0056(2) 0.0202 1.0000 Uani . . .
N7 N 0.2051(3) 0.2126(2) -0.0870(2) 0.0205 1.0000 Uani . . .
N8 N -0.0292(3) 0.2529(2) 0.0168(2) 0.0204 1.0000 Uani . . .
C1 C 0.3939(4) 0.2173(3) 0.3915(2) 0.0213 1.0000 Uani . . .
C2 C 0.3811(5) 0.1761(3) 0.3192(3) 0.0258 1.0000 Uani . . .
C3 C 0.4776(5) 0.0834(3) 0.3047(3) 0.0308 1.0000 Uani . . .
C4 C 0.5903(5) 0.0322(3) 0.3615(3) 0.0274 1.0000 Uani . . .
C5 C 0.6039(4) 0.0711(3) 0.4338(3) 0.0236 1.0000 Uani . . .
C6 C 0.5054(4) 0.1646(3) 0.4492(2) 0.0210 1.0000 Uani . . .
C7 C 0.6029(4) 0.1711(3) 0.5809(3) 0.0231 1.0000 Uani . . .
C8 C 0.6212(4) 0.2202(3) 0.6460(3) 0.0261 1.0000 Uani . . .
C9 C 0.5513(4) 0.3240(3) 0.6509(3) 0.0243 1.0000 Uani . . .
C10 C 0.3837(4) 0.4910(3) 0.6083(2) 0.0227 1.0000 Uani . . .
C11 C 0.4209(4) 0.5428(3) 0.6661(3) 0.0265 1.0000 Uani . . .
C12 C 0.3431(5) 0.6448(3) 0.6693(3) 0.0316 1.0000 Uani . . .
C13 C 0.2269(5) 0.6953(3) 0.6161(3) 0.0300 1.0000 Uani . . .
C14 C 0.1891(4) 0.6455(3) 0.5574(3) 0.0284 1.0000 Uani . . .
C15 C 0.2682(4) 0.5425(3) 0.5519(2) 0.0202 1.0000 Uani . . .
C16 C 0.1441(4) 0.5241(3) 0.4352(2) 0.0222 1.0000 Uani . . .
C17 C 0.1191(4) 0.4708(3) 0.3745(3) 0.0244 1.0000 Uani . . .
C18 C 0.2012(4) 0.3726(3) 0.3626(2) 0.0222 1.0000 Uani . . .
C19 C 0.0883(4) -0.0684(3) 0.1259(2) 0.0240 1.0000 Uani . . .
C20 C 0.0414(4) -0.1514(3) 0.1917(3) 0.0258 1.0000 Uani . . .
C21 C 0.1254(5) -0.2545(4) 0.2016(3) 0.0323 1.0000 Uani . . .
C22 C 0.2576(5) -0.2759(3) 0.1472(3) 0.0313 1.0000 Uani . . .
C23 C 0.3060(5) -0.1949(3) 0.0821(3) 0.0275 1.0000 Uani . . .
C24 C 0.2225(4) -0.0910(3) 0.0704(2) 0.0232 1.0000 Uani . . .
C25 C 0.3720(4) -0.0102(3) -0.0532(3) 0.0261 1.0000 Uani . . .
C26 C 0.4087(4) 0.0753(3) -0.1205(2) 0.0250 1.0000 Uani . . .
C27 C 0.3281(4) 0.1781(3) -0.1363(2) 0.0252 1.0000 Uani . . .
C28 C 0.1300(4) 0.3210(3) -0.1063(2) 0.0239 1.0000 Uani . . .
C29 C 0.1714(5) 0.4033(3) -0.1751(3) 0.0304 1.0000 Uani . . .
C30 C 0.0878(5) 0.5053(4) -0.1848(3) 0.0324 1.0000 Uani . . .
C31 C -0.0401(5) 0.5278(3) -0.1277(3) 0.0338 1.0000 Uani . . .
C32 C -0.0830(5) 0.4475(3) -0.0600(3) 0.0300 1.0000 Uani . . .
C33 C 0.0012(4) 0.3427(3) -0.0479(2) 0.0213 1.0000 Uani . . .
C34 C -0.1513(4) 0.2613(3) 0.0736(3) 0.0290 1.0000 Uani . . .
C35 C -0.1911(4) 0.1751(4) 0.1386(3) 0.0309 1.0000 Uani . . .
C36 C -0.1125(4) 0.0706(3) 0.1520(3) 0.0254 1.0000 Uani . . .
C37 C 0.4441(7) 0.3789(4) 0.0993(4) 0.0945 1.0000 Uani D U .
C38 C 0.5120(11) 0.4507(7) 0.1137(6) 0.0602 0.5000 Uani D U 2
C39 C 0.5469(6) 0.5329(4) 0.0505(3) 0.0655 1.0000 Uani D U .
C40 C 0.5820(11) 0.6159(6) -0.0141(5) 0.0543 0.5000 Uani D U 1
C41 C 0.4787(9) 0.4621(5) 0.03475(17) 0.0545 0.5000 Uani D U 1
C42 C 0.9490(6) -0.0267(5) 0.6398(4) 0.0688 1.0000 Uani D U .
C43 C 1.0008(9) 0.0597(5) 0.5924(3) 0.0459 0.5000 Uani D U 3
C44 C 1.0369(5) 0.0766(3) 0.5021(3) 0.0456 1.0000 Uani D U .
C45 C 1.0709(10) 0.0926(8) 0.4117(3) 0.0535 0.5000 Uani D U 4
C46 C 0.9801(9) -0.0078(5) 0.5490(4) 0.0387 0.5000 Uani D U 4
H21 H 0.3044 0.2115 0.2799 0.0317 1.0000 Uiso R . .
H31 H 0.4673 0.0546 0.2572 0.0371 1.0000 Uiso R . .
H41 H 0.6564 -0.0294 0.3502 0.0340 1.0000 Uiso R . .
H51 H 0.6773 0.0351 0.4719 0.0302 1.0000 Uiso R . .
H71 H 0.6608 0.1032 0.5809 0.0277 1.0000 Uiso R . .
H81 H 0.6860 0.1813 0.6895 0.0310 1.0000 Uiso R . .
H91 H 0.5772 0.3520 0.6944 0.0300 1.0000 Uiso R . .
H111 H 0.4992 0.5094 0.7024 0.0321 1.0000 Uiso R . .
H121 H 0.3669 0.6802 0.7076 0.0371 1.0000 Uiso R . .
H131 H 0.1739 0.7639 0.6194 0.0357 1.0000 Uiso R . .
H141 H 0.1105 0.6801 0.5210 0.0323 1.0000 Uiso R . .
H161 H 0.0873 0.5926 0.4355 0.0269 1.0000 Uiso R . .
H171 H 0.0402 0.5039 0.3388 0.0294 1.0000 Uiso R . .
H181 H 0.1789 0.3452 0.3167 0.0262 1.0000 Uiso R . .
H201 H -0.0459 -0.1353 0.2289 0.0323 1.0000 Uiso R . .
H211 H 0.0937 -0.3113 0.2446 0.0392 1.0000 Uiso R . .
H221 H 0.3124 -0.3466 0.1547 0.0389 1.0000 Uiso R . .
H231 H 0.3949 -0.2105 0.0465 0.0343 1.0000 Uiso R . .
H251 H 0.4345 -0.0770 -0.0487 0.0315 1.0000 Uiso R . .
H261 H 0.4961 0.0611 -0.1582 0.0305 1.0000 Uiso R . .
H271 H 0.3612 0.2281 -0.1859 0.0298 1.0000 Uiso R . .
H291 H 0.2557 0.3894 -0.2148 0.0368 1.0000 Uiso R . .
H301 H 0.1147 0.5608 -0.2313 0.0382 1.0000 Uiso R . .
H311 H -0.0959 0.5976 -0.1345 0.0402 1.0000 Uiso R . .
H321 H -0.1684 0.4626 -0.0216 0.0351 1.0000 Uiso R . .
H341 H -0.2140 0.3288 0.0692 0.0353 1.0000 Uiso R . .
H351 H -0.2778 0.1911 0.1763 0.0380 1.0000 Uiso R . .
H361 H -0.1520 0.0182 0.1954 0.0315 1.0000 Uiso R . .
H371 H 0.3976 0.3392 0.0736 0.1120 0.5000 Uiso R . 1
H372 H 0.5312 0.3341 0.1241 0.1120 0.5000 Uiso R . 1
H373 H 0.3783 0.4054 0.1458 0.1120 0.5000 Uiso R . 1
H374 H 0.4137 0.3270 0.1494 0.1133 0.5000 Uiso . . 2
H381 H 0.5386 0.4412 0.1730 0.0755 0.5000 Uiso R . 2
H391 H 0.5871 0.5850 0.0646 0.0786 0.5000 Uiso R . .
H392 H 0.5717 0.5241 0.1101 0.0786 0.5000 Uiso R . .
H401 H 0.6221 0.6682 -0.0003 0.0637 0.5000 Uiso R . 1
H421 H 0.9100 -0.0887 0.6612 0.0824 0.5000 Uiso . . 4
H422 H 1.0364 -0.0358 0.6680 0.0824 0.5000 Uiso . . 4
H423 H 0.8778 0.0330 0.6553 0.0824 0.5000 Uiso . . 4
H424 H 0.9273 -0.0412 0.7037 0.0831 0.5000 Uiso R . 3
H431 H 1.0128 0.1098 0.6233 0.0570 0.5000 Uiso R . 3
H441 H 1.0531 0.1257 0.5327 0.0548 0.5000 Uiso R . .
H442 H 1.0751 0.1378 0.4720 0.0548 0.5000 Uiso R . .
H451 H 1.1111 0.1528 0.3816 0.0669 0.5000 Uiso R . 4

loop_
_atom_site_aniso_label
_atom_site_aniso_U_11
_atom_site_aniso_U_22
_atom_site_aniso_U_33
_atom_site_aniso_U_23
_atom_site_aniso_U_13
_atom_site_aniso_U_12
Co1 0.0109(3) 0.0131(3) 0.0149(3) -0.0052(2) -0.0046(2) -0.0010(2)
Co2 0.0133(3) 0.0206(3) 0.0118(3) -0.0077(2) -0.0025(2) -0.0042(2)
Cl1 0.0228(4) 0.0216(4) 0.0271(4) -0.0032(3) -0.0008(3) -0.0038(3)
Cl26 0.0254(4) 0.0331(5) 0.0266(4) -0.0157(4) -0.0089(3) -0.0033(3)
N1 0.0165(14) 0.0194(14) 0.0210(14) -0.0056(12) -0.0051(11) -0.0041(11)
N2 0.0185(15) 0.0238(15) 0.0194(14) -0.0067(12) -0.0037(12) -0.0019(12)
N3 0.0169(14) 0.0216(14) 0.0213(14) -0.0071(12) -0.0061(11) -0.0036(11)
N4 0.0201(15) 0.0171(13) 0.0197(14) -0.0028(11) -0.0042(11) -0.0058(11)
N5 0.0196(15) 0.0304(16) 0.0170(14) -0.0097(12) -0.0025(11) -0.0065(12)
N6 0.0182(15) 0.0270(16) 0.0194(14) -0.0108(12) -0.0021(11) -0.0063(12)
N7 0.0202(15) 0.0256(15) 0.0193(14) -0.0084(12) -0.0044(12) -0.0066(12)
N8 0.0198(15) 0.0235(15) 0.0191(14) -0.0084(12) -0.0050(12) -0.0016(12)
C1 0.0250(18) 0.0224(17) 0.0175(16) -0.0041(14) 0.0010(14) -0.0094(14)
C2 0.036(2) 0.0245(18) 0.0201(17) -0.0051(15) -0.0059(15) -0.0099(16)
C3 0.047(2) 0.030(2) 0.0212(18) -0.0108(16) -0.0002(17) -0.0144(18)
C4 0.036(2) 0.0231(19) 0.0253(18) -0.0097(16) 0.0012(16) -0.0078(16)
C5 0.0276(19) 0.0195(17) 0.0234(17) -0.0054(14) 0.0031(14) -0.0075(14)
C6 0.0214(17) 0.0174(16) 0.0247(17) -0.0044(14) -0.0005(14) -0.0064(13)
C7 0.0210(18) 0.0205(17) 0.0250(17) -0.0048(14) -0.0050(14) 0.0018(14)
C8 0.0262(19) 0.029(2) 0.0236(18) -0.0069(15) -0.0105(15) -0.0011(15)
C9 0.0227(18) 0.0295(19) 0.0235(17) -0.0098(15) -0.0055(14) -0.0051(15)
C10 0.0216(18) 0.0239(18) 0.0223(17) -0.0048(15) 0.0008(14) -0.0069(14)
C11 0.0246(19) 0.030(2) 0.0282(19) -0.0113(16) 0.0027(15) -0.0102(16)
C12 0.040(2) 0.029(2) 0.035(2) -0.0180(18) 0.0000(18) -0.0149(17)
C13 0.027(2) 0.0190(18) 0.042(2) -0.0099(17) 0.0091(17) -0.0059(15)
C14 0.0246(19) 0.0226(19) 0.036(2) -0.0096(16) 0.0032(16) -0.0030(15)
C15 0.0176(16) 0.0196(17) 0.0260(17) -0.0082(14) -0.0004(14) -0.0066(13)
C16 0.0205(17) 0.0222(17) 0.0234(17) -0.0040(14) -0.0059(14) -0.0025(14)
C17 0.0198(17) 0.0256(18) 0.0275(18) 0.0001(15) -0.0137(14) -0.0041(14)
C18 0.0193(17) 0.0258(18) 0.0240(17) -0.0025(15) -0.0086(14) -0.0090(14)
C19 0.0249(18) 0.035(2) 0.0185(16) -0.0097(15) -0.0065(14) -0.0110(15)
C20 0.031(2) 0.029(2) 0.0214(17) -0.0033(15) -0.0104(15) -0.0123(16)
C21 0.042(2) 0.036(2) 0.0244(19) -0.0052(17) -0.0139(17) -0.0135(18)
C22 0.049(3) 0.0254(19) 0.0233(18) -0.0088(16) -0.0153(18) -0.0051(17)
C23 0.031(2) 0.029(2) 0.0272(19) -0.0146(16) -0.0084(16) -0.0036(16)
C24 0.0242(18) 0.031(2) 0.0193(16) -0.0116(15) -0.0084(14) -0.0054(15)
C25 0.0270(19) 0.0287(19) 0.0281(19) -0.0170(16) -0.0074(15) -0.0025(15)
C26 0.0252(18) 0.034(2) 0.0194(17) -0.0150(16) 0.0053(14) -0.0089(15)
C27 0.0252(19) 0.035(2) 0.0185(17) -0.0109(15) 0.0028(14) -0.0109(16)
C28 0.0257(19) 0.031(2) 0.0170(16) -0.0094(15) -0.0066(14) -0.0041(15)
C29 0.031(2) 0.037(2) 0.0211(18) -0.0018(16) -0.0052(16) -0.0062(17)
C30 0.034(2) 0.039(2) 0.0219(18) 0.0004(17) -0.0088(16) -0.0084(18)
C31 0.039(2) 0.028(2) 0.031(2) -0.0022(17) -0.0145(18) -0.0005(17)
C32 0.028(2) 0.034(2) 0.0269(19) -0.0085(17) -0.0085(16) 0.0007(16)
C33 0.0231(18) 0.0234(18) 0.0200(16) -0.0107(14) -0.0083(14) -0.0001(14)
C34 0.024(2) 0.032(2) 0.033(2) -0.0137(17) 0.0001(16) -0.0053(16)
C35 0.0185(18) 0.040(2) 0.031(2) -0.0116(18) 0.0084(15) -0.0031(16)
C36 0.0202(18) 0.036(2) 0.0220(18) -0.0100(16) 0.0010(14) -0.0084(15)
C37 0.040(3) 0.063(4) 0.147(7) 0.011(4) -0.007(4) 0.012(3)
C38 0.052(5) 0.045(5) 0.067(6) -0.017(5) -0.001(5) 0.020(4)
C39 0.042(3) 0.044(3) 0.110(5) -0.028(3) -0.024(3) 0.013(2)
C40 0.039(5) 0.043(5) 0.069(6) -0.010(5) 0.010(5) 0.000(4)
C41 0.032(4) 0.029(4) 0.091(6) -0.004(4) -0.003(4) 0.002(3)
C42 0.039(3) 0.060(3) 0.105(5) -0.020(3) -0.029(3) 0.010(3)
C43 0.035(4) 0.045(5) 0.064(5) -0.036(4) -0.024(4) 0.015(4)
C44 0.030(2) 0.030(2) 0.085(4) -0.022(2) -0.032(2) 0.0043(17)
C45 0.024(4) 0.044(4) 0.082(6) 0.004(4) -0.019(4) 0.000(3)
C46 0.028(4) 0.031(4) 0.060(5) -0.014(4) -0.020(4) 0.002(3)

loop_
_atom_type_symbol
_atom_type_scat_dispersion_real
_atom_type_scat_dispersion_imag
_atom_type_scat_Cromer_Mann_a1
_atom_type_scat_Cromer_Mann_b1
_atom_type_scat_Cromer_Mann_a2
_atom_type_scat_Cromer_Mann_b2
_atom_type_scat_Cromer_Mann_a3
_atom_type_scat_Cromer_Mann_b3
_atom_type_scat_Cromer_Mann_a4
_atom_type_scat_Cromer_Mann_b4
_atom_type_scat_Cromer_Mann_c
_atom_type_scat_source
C 0.0181 0.0091 2.3100 20.8439 1.0200 10.2075 1.5886 0.5687 0.8650 51.6512 0.2156 'International Tables Vol C 4.2.6.8 and 6.1.1.4'
H 0.0000 0.0000 0.4930 10.5109 0.3229 26.1257 0.1402 3.1424 0.0408 57.7998 0.0030 'International Tables Vol C 4.2.6.8 and 6.1.1.4'
N 0.0311 0.0180 12.2126 0.0057 3.1322 9.8933 2.0125 28.9975 1.1663 0.5826 -11.5290 'International Tables Vol C 4.2.6.8 and 6.1.1.4'
Cl 0.3639 0.7018 11.4604 0.0104 7.1964 1.1662 6.2556 18.5194 1.6455 47.7784 -9.5574 'International Tables Vol C 4.2.6.8 and 6.1.1.4'
Co -2.3653 3.6143 12.2841 4.2791 7.3409 0.2784 4.0034 13.5359 2.3488 71.1692 1.0118 'International Tables Vol C 4.2.6.8 and 6.1.1.4'

loop_
_geom_angle_atom_site_label_1
_geom_angle_site_symmetry_1
_geom_angle_atom_site_label_2
_geom_angle_atom_site_label_3
_geom_angle_site_symmetry_3
_geom_angle
_geom_angle_publ_flag
Cl1 . Co1 N1 . 97.37(10) yes
Cl1 . Co1 N2 . 97.21(10) yes
N1 . Co1 N2 . 84.37(13) yes
Cl1 . Co1 N3 . 96.62(10) yes
N1 . Co1 N3 . 166.02(13) yes
N2 . Co1 N3 . 93.87(13) yes
Cl1 . Co1 N4 . 96.27(10) yes
N1 . Co1 N4 . 94.45(13) yes
N2 . Co1 N4 . 166.51(13) yes
N3 . Co1 N4 . 84.03(13) yes
Cl26 . Co2 N5 . 96.77(9) yes
Cl26 . Co2 N6 . 95.92(9) yes
N5 . Co2 N6 . 83.74(13) yes
Cl26 . Co2 N7 . 97.41(9) yes
N5 . Co2 N7 . 165.82(13) yes
N6 . Co2 N7 . 94.61(13) yes
Cl26 . Co2 N8 . 96.46(9) yes
N5 . Co2 N8 . 94.47(14) yes
N6 . Co2 N8 . 167.62(13) yes
N7 . Co2 N8 . 84.12(13) yes
Co1 . N1 C1 . 114.1(2) yes
Co1 . N1 C18 . 125.3(3) yes
C1 . N1 C18 . 120.6(3) yes
Co1 . N2 C6 . 113.9(2) yes
Co1 . N2 C7 . 125.4(3) yes
C6 . N2 C7 . 120.5(3) yes
Co1 . N3 C9 . 124.8(3) yes
Co1 . N3 C10 . 114.4(2) yes
C9 . N3 C10 . 120.5(3) yes
Co1 . N4 C15 . 114.4(2) yes
Co1 . N4 C16 . 125.3(3) yes
C15 . N4 C16 . 119.9(3) yes
Co2 . N5 C19 . 114.5(2) yes
Co2 . N5 C36 . 126.1(3) yes
C19 . N5 C36 . 119.2(3) yes
Co2 . N6 C24 . 114.2(2) yes
Co2 . N6 C25 . 125.1(3) yes
C24 . N6 C25 . 120.4(3) yes
Co2 . N7 C27 . 125.1(3) yes
Co2 . N7 C28 . 113.5(2) yes
C27 . N7 C28 . 121.2(3) yes
Co2 . N8 C33 . 114.0(2) yes
Co2 . N8 C34 . 125.5(3) yes
C33 . N8 C34 . 120.3(3) yes
N1 . C1 C2 . 126.7(3) yes
N1 . C1 C6 . 113.5(3) yes
C2 . C1 C6 . 119.6(3) yes
C1 . C2 C3 . 120.1(4) yes
C1 . C2 H21 . 119.9 no
C3 . C2 H21 . 120.0 no
C2 . C3 C4 . 120.0(3) yes
C2 . C3 H31 . 120.1 no
C4 . C3 H31 . 119.9 no
C3 . C4 C5 . 120.7(4) yes
C3 . C4 H41 . 119.3 no
C5 . C4 H41 . 119.9 no
C4 . C5 C6 . 119.4(4) yes
C4 . C5 H51 . 119.7 no
C6 . C5 H51 . 120.9 no
C5 . C6 C1 . 120.1(3) yes
C5 . C6 N2 . 125.9(3) yes
C1 . C6 N2 . 114.0(3) yes
N2 . C7 C8 . 123.8(3) yes
N2 . C7 H71 . 118.4 no
C8 . C7 H71 . 117.8 no
C7 . C8 C9 . 124.7(3) yes
C7 . C8 H81 . 117.8 no
C9 . C8 H81 . 117.6 no
C8 . C9 N3 . 124.6(3) yes
C8 . C9 H91 . 118.2 no
N3 . C9 H91 . 117.2 no
N3 . C10 C11 . 127.0(3) yes
N3 . C10 C15 . 112.6(3) yes
C11 . C10 C15 . 120.5(3) yes
C10 . C11 C12 . 119.5(4) yes
C10 . C11 H111 . 120.5 no
C12 . C11 H111 . 120.0 no
C11 . C12 C13 . 120.7(4) yes
C11 . C12 H121 . 120.3 no
C13 . C12 H121 . 119.0 no
C12 . C13 C14 . 120.7(4) yes
C12 . C13 H131 . 120.1 no
C14 . C13 H131 . 119.2 no
C13 . C14 C15 . 119.7(4) yes
C13 . C14 H141 . 120.6 no
C15 . C14 H141 . 119.7 no
C10 . C15 C14 . 119.0(3) yes
C10 . C15 N4 . 114.0(3) yes
C14 . C15 N4 . 127.0(3) yes
N4 . C16 C17 . 123.5(3) yes
N4 . C16 H161 . 117.4 no
C17 . C16 H161 . 119.1 no
C16 . C17 C18 . 125.1(3) yes
C16 . C17 H171 . 117.3 no
C18 . C17 H171 . 117.6 no
C17 . C18 N1 . 124.5(3) yes
C17 . C18 H181 . 118.4 no
N1 . C18 H181 . 117.1 no
N5 . C19 C20 . 127.2(3) yes
N5 . C19 C24 . 113.3(3) yes
C20 . C19 C24 . 119.5(4) yes
C19 . C20 C21 . 119.7(4) yes
C19 . C20 H201 . 118.8 no
C21 . C20 H201 . 121.5 no
C20 . C21 C22 . 120.3(4) yes
C20 . C21 H211 . 120.5 no
C22 . C21 H211 . 119.2 no
C21 . C22 C23 . 120.7(4) yes
C21 . C22 H221 . 118.9 no
C23 . C22 H221 . 120.4 no
C22 . C23 C24 . 119.9(4) yes
C22 . C23 H231 . 119.7 no
C24 . C23 H231 . 120.5 no
C19 . C24 N6 . 113.2(3) yes
C19 . C24 C23 . 119.8(4) yes
N6 . C24 C23 . 127.0(3) yes
N6 . C25 C26 . 123.8(4) yes
N6 . C25 H251 . 117.6 no
C26 . C25 H251 . 118.6 no
C25 . C26 C27 . 125.7(3) yes
C25 . C26 H261 . 117.3 no
C27 . C26 H261 . 117.0 no
C26 . C27 N7 . 124.6(4) yes
C26 . C27 H271 . 118.0 no
N7 . C27 H271 . 117.5 no
N7 . C28 C29 . 126.8(4) yes
N7 . C28 C33 . 113.3(3) yes
C29 . C28 C33 . 119.9(4) yes
C28 . C29 C30 . 120.1(4) yes
C28 . C29 H291 . 120.4 no
C30 . C29 H291 . 119.5 no
C29 . C30 C31 . 120.6(4) yes
C29 . C30 H301 . 120.4 no
C31 . C30 H301 . 118.9 no
C30 . C31 C32 . 120.0(4) yes
C30 . C31 H311 . 120.1 no
C32 . C31 H311 . 119.9 no
C31 . C32 C33 . 120.6(4) yes
C31 . C32 H321 . 120.0 no
C33 . C32 H321 . 119.5 no
C28 . C33 C32 . 118.8(4) yes
C28 . C33 N8 . 114.1(3) yes
C32 . C33 N8 . 127.1(3) yes
N8 . C34 C35 . 123.8(4) yes
N8 . C34 H341 . 117.6 no
C35 . C34 H341 . 118.6 no
C34 . C35 C36 . 125.5(4) yes
C34 . C35 H351 . 116.1 no
C36 . C35 H351 . 118.3 no
C35 . C36 N5 . 123.7(4) yes
C35 . C36 H361 . 118.5 no
N5 . C36 H361 . 117.8 no
C40 2_665 C37 C41 . 63.6(4) yes
C40 2_665 C37 H371 . 46.2 no
C41 . C37 H371 . 109.6 no
C40 2_665 C37 H372 . 120.9 no
C41 . C37 H372 . 109.9 no
H371 . C37 H372 . 109.5 no
C40 2_665 C37 H373 . 128.7 no
C41 . C37 H373 . 109.0 no
H371 . C37 H373 . 109.5 no
H372 . C37 H373 . 109.5 no
C37 . C38 C39 . 124.9(6) yes
C37 . C38 H381 . 117.7 no
C39 . C38 H381 . 117.4 no
C41 2_665 C39 C40 . 63.6(4) yes
C41 2_665 C39 C41 . 60.02(5) yes
C40 . C39 C41 . 123.4(4) yes
C41 2_665 C39 H391 . 122.0 no
C40 . C39 H391 . 58.4 no
C41 . C39 H391 . 175.0 no
C41 2_665 C39 H392 . 174.9 no
C40 . C39 H392 . 118.0 no
C41 . C39 H392 . 118.5 no
H391 . C39 H392 . 59.9 no
C41 2_665 C40 C37 2_665 58.2(2) yes
C41 2_665 C40 C39 . 58.2(2) yes
C37 2_665 C40 C39 . 116.4(4) yes
C41 2_665 C40 H401 . 179.7 no
C37 2_665 C40 H401 . 121.8 no
C39 . C40 H401 . 121.8 no
C40 2_665 C41 C37 . 58.2(2) yes
C40 2_665 C41 C41 2_665 118.0(2) yes
C37 . C41 C41 2_665 174.0(10) yes
C40 2_665 C41 C39 2_665 58.2(2) yes
C37 . C41 C39 2_665 116.4(4) yes
C41 2_665 C41 C39 2_665 59.98(6) yes
C40 2_665 C41 C39 . 175.3(8) yes
C37 . C41 C39 . 123.4(4) yes
C41 2_665 C41 C39 . 60.00(5) yes
C39 2_665 C41 C39 . 119.98(5) yes
C43 . C42 H424 . 122.6 no
C42 . C43 C44 . 121.7(4) yes
C42 . C43 H431 . 119.3 no
C44 . C43 H431 . 119.0 no
C43 . C44 H441 . 61.7 no
C43 . C44 H442 . 118.6 no
H441 . C44 H442 . 56.9 no
C42 2_756 C45 C44 . 124.1(7) yes
C42 2_756 C45 C46 2_756 60.3(5) yes
C44 . C45 C46 2_756 63.9(4) yes
C42 2_756 C45 H451 . 118.1 no
C44 . C45 H451 . 117.8 no
C46 2_756 C45 H451 . 177.7 no
C46 2_756 C46 C44 2_756 56.1(4) yes
C46 2_756 C46 C44 . 59.5(3) yes
C44 2_756 C46 C44 . 115.6(4) yes
C46 2_756 C46 C42 . 177.0(10) yes
C44 2_756 C46 C42 . 122.7(4) yes
C44 . C46 C42 . 121.6(4) yes
C46 2_756 C46 C45 2_756 115.9(6) yes
C44 2_756 C46 C45 2_756 59.8(3) yes
C44 . C46 C45 2_756 175.2(6) yes
C42 . C46 C45 2_756 62.9(4) yes

loop_
_geom_bond_atom_site_label_1
_geom_bond_atom_site_label_2
_geom_bond_site_symmetry_2
_geom_bond_distance
_geom_bond_publ_flag
Co1 Cl1 . 2.2314(11) yes
Co1 N1 . 1.887(3) yes
Co1 N2 . 1.888(3) yes
Co1 N3 . 1.893(3) yes
Co1 N4 . 1.881(3) yes
Co2 Cl26 . 2.2292(10) yes
Co2 N5 . 1.885(3) yes
Co2 N6 . 1.895(3) yes
Co2 N7 . 1.899(3) yes
Co2 N8 . 1.890(3) yes
N1 C1 . 1.403(5) yes
N1 C18 . 1.330(5) yes
N2 C6 . 1.402(5) yes
N2 C7 . 1.332(5) yes
N3 C9 . 1.330(5) yes
N3 C10 . 1.408(5) yes
N4 C15 . 1.395(5) yes
N4 C16 . 1.350(5) yes
N5 C19 . 1.399(5) yes
N5 C36 . 1.331(5) yes
N6 C24 . 1.398(5) yes
N6 C25 . 1.330(5) yes
N7 C27 . 1.328(5) yes
N7 C28 . 1.414(5) yes
N8 C33 . 1.399(5) yes
N8 C34 . 1.330(5) yes
C1 C2 . 1.394(5) yes
C1 C6 . 1.403(5) yes
C2 C3 . 1.384(6) yes
C2 H21 . 0.960 no
C3 C4 . 1.399(6) yes
C3 H31 . 0.935 no
C4 C5 . 1.377(5) yes
C4 H41 . 0.935 no
C5 C6 . 1.403(5) yes
C5 H51 . 0.928 no
C7 C8 . 1.382(5) yes
C7 H71 . 0.930 no
C8 C9 . 1.389(5) yes
C8 H81 . 0.934 no
C9 H91 . 0.932 no
C10 C11 . 1.385(5) yes
C10 C15 . 1.416(5) yes
C11 C12 . 1.381(6) yes
C11 H111 . 0.939 no
C12 C13 . 1.390(6) yes
C12 H121 . 0.925 no
C13 C14 . 1.380(6) yes
C13 H131 . 0.935 no
C14 C15 . 1.403(5) yes
C14 H141 . 0.944 no
C16 C17 . 1.388(5) yes
C16 H161 . 0.934 no
C17 C18 . 1.382(5) yes
C17 H171 . 0.937 no
C18 H181 . 0.945 no
C19 C20 . 1.401(6) yes
C19 C24 . 1.420(5) yes
C20 C21 . 1.384(6) yes
C20 H201 . 0.936 no
C21 C22 . 1.395(7) yes
C21 H211 . 0.942 no
C22 C23 . 1.382(6) yes
C22 H221 . 0.940 no
C23 C24 . 1.390(5) yes
C23 H231 . 0.933 no
C25 C26 . 1.399(6) yes
C25 H251 . 0.927 no
C26 C27 . 1.367(6) yes
C26 H261 . 0.937 no
C27 H271 . 0.940 no
C28 C29 . 1.396(6) yes
C28 C33 . 1.407(5) yes
C29 C30 . 1.371(6) yes
C29 H291 . 0.933 no
C30 C31 . 1.391(7) yes
C30 H301 . 0.938 no
C31 C32 . 1.376(6) yes
C31 H311 . 0.934 no
C32 C33 . 1.400(5) yes
C32 H321 . 0.931 no
C34 C35 . 1.397(6) yes
C34 H341 . 0.936 no
C35 C36 . 1.380(6) yes
C35 H351 . 0.936 no
C36 H361 . 0.937 no
C37 C40 2_665 1.3503(7) yes
C37 C41 . 1.3504(10) yes
C37 H371 . 0.950 no
C37 H372 . 0.950 no
C37 H373 . 0.950 no
C38 C39 . 1.332(9) yes
C38 H381 . 0.950 no
C39 C41 2_665 1.3501(7) yes
C39 C40 . 1.3500(10) yes
C39 C41 . 1.3497(10) yes
C39 H391 . 0.950 no
C39 H392 . 0.950 no
C40 C41 2_665 1.423(8) yes
C40 H401 . 0.950 no
C41 C41 2_665 1.3503(7) yes
C42 C43 . 1.3504(10) yes
C42 H424 . 0.950 no
C43 C44 . 1.3495(10) yes
C43 H431 . 0.950 no
C44 H441 . 0.950 no
C44 H442 . 0.950 no
C45 C46 2_756 1.300(10) yes
C45 H451 . 0.950 no
C46 C46 2_756 1.467(10) yes

loop_
_oxford_twin_element_scale_factors
0.755(2)
0.245(2)
